data_1528440
loop_
_publ_author_name
'Dimitrov, A.'
'Wuttke, S.'
'Troyanov, S.'
'Kemnitz, E.'

_publ_section_title
;
 Mg6 F2 (O Me)10 (Me O H)14 - An alkoxide fluoride of an alkaline earth
 metal
;
_journal_name_full 'Angew. Chem. Int. ed.'
_journal_page_first 190
_journal_page_last 192
_journal_volume 47
_journal_year 2008
_chemical_formula_sum 'C24 H86 F2 Mg6 O24'
_chemical_name_systematic 'Mg6 F2 (O C H3)10 (C H3 O H)14'
_space_group_IT_number 12
_symmetry_space_group_name_Hall '-C 2y'
_symmetry_space_group_name_H-M 'C 1 2/m 1'
_cell_angle_alpha 90
_cell_angle_beta 101.027
_cell_angle_gamma 90
_cell_formula_units_Z 2
_cell_length_a 20.4463
_cell_length_b 12.1089
_cell_length_c 10.7471
_cell_volume 2611.665
_citation_journal_id_ASTM ACIEF5
_cod_data_source_file Dimitrov_ACIEF5_2008_1333.cif
_cod_data_source_block C24H86F2Mg6O24
_cod_database_code 1528440

loop_
_symmetry_equiv_pos_as_xyz
x,y,z
-x,y,-z
-x,-y,-z
x,-y,z
x+1/2,y+1/2,z
-x+1/2,y+1/2,-z
-x+1/2,-y+1/2,-z
x+1/2,-y+1/2,z

loop_
_atom_site_label
_atom_site_type_symbol
_atom_site_fract_x
_atom_site_fract_y
_atom_site_fract_z
_atom_site_occupancy
_atom_site_U_iso_or_equiv
C8 C-2 0.9115 0 0.3877 1 0.0
O6 O-2 0.31305 0.1527 -0.23586 1 0.0
C1 C-2 0.57508 0 0.3505 1 0.0
C6 C-2 0.26362 0.2325 -0.2229 1 0.0
C3 C-2 0.41219 0.1506 0.3271 1 0.0
H20 H+1 0.7895 0.0381 0.5355 0.5 0.0
O5 O-2 0.38366 0.23886 0.01661 1 0.0
C2 C-2 0.31625 0 0.0291 1 0.0
H14 H+1 0.4405 0.3701 0.0537 1 0.0
F1 F-1 0.5 0.10558 0 1 0.0
C7 C-2 0.7493 0 0.495 1 0.0
H9 H+1 0.405 0.2284 0.3411 1 0.0
H25 H+1 0.9057 -0.0594 0.4452 0.5 0.0
H13 H+1 0.4205 0.3872 -0.2817 1 0.0
H19 H+1 0.2605 0.2867 -0.2902 1 0.0
H18 H+1 0.2209 0.1961 -0.2282 1 0.0
O1 O-2 0.56444 0 0.2162 1 0.0
H17 H+1 0.2758 0.269 -0.1414 1 0.0
C5 C-2 0.3935 0.3545 0.0246 1 0.0
H5 H+1 0.3048 0.0749 0.0488 0.5 0.0
H3 H+1 0.537 0.0332 0.378 0.5 0.0
H12 H+1 0.4615 0.3207 -0.368 1 0.0
H1 H+1 0.809 0 0.329 1 0.0
C4 C-2 0.42835 0.3148 -0.3147 1 0.0
H26 H+1 0.4855 0.21 -0.225 1 0.0
H7 H+1 0.2825 -0.0288 -0.039 0.5 0.0
O4 O-2 0.45174 0.24189 -0.21228 1 0.0
O2 O-2 0.37906 0 -0.00932 1 0.0
H22 H+1 0.7107 0.0374 0.5152 0.5 0.0
H8 H+1 0.3699 0.1118 0.315 1 0.0
H16 H+1 0.3786 0.3873 -0.0583 1 0.0
H21 H+1 0.7505 -0.0755 0.5254 0.5 0.0
H23 H+1 0.9129 0.0701 0.4319 0.5 0.0
H27 H+1 0.4037 0.208 0.091 1 0.0
H28 H+1 0.294 0.1 -0.284 1 0.0
Mg1 Mg+2 0.46413 0 0.13053 1 0.0
H2 H+1 0.5806 -0.0753 0.3814 0.5 0.0
H24 H+1 0.9529 -0.0107 0.3577 0.5 0.0
H6 H+1 0.3187 -0.046 0.1037 0.5 0.0
H15 H+1 0.3682 0.3853 0.0839 1 0.0
O8 O-2 0.8644 0 0.2965 1 0.0
H10 H+1 0.4421 0.1203 0.4001 1 0.0
O7 O-2 0.74531 0 0.3622 1 0.0
O3 O-2 0.44061 0.13801 0.21822 1 0.0
H11 H+1 0.3871 0.2865 -0.3642 1 0.0
H4 H+1 0.6149 0.0422 0.3841 0.5 0.0
Mg2 Mg+2 0.40186 0.12885 -0.11974 1 0.0
